data_1514393
loop_
_publ_author_name
'Huang, Li'
'Zhao, Wenjun'
'Staples, Richard J.'
'Wulff, William D.'

_publ_section_title
;
 Multifaceted interception of 2-chloro-2-oxoacetic anhydrides: a catalytic
 asymmetric synthesis of \b-lactams
;
_journal_issue 2
_journal_name_full 'Chemical Science'
_journal_page_first 622
_journal_paper_doi 10.1039/c2sc21240d
_journal_volume 4
_journal_year 2013
_chemical_absolute_configuration ad
_chemical_formula_moiety 'C16 H20 Cl N O'
_chemical_formula_sum 'C16 H20 Cl N O'
_chemical_formula_weight 277.78
_space_group_IT_number 19
_symmetry_cell_setting orthorhombic
_symmetry_Int_Tables_number 19
_symmetry_space_group_name_Hall 'P 2ac 2ab'
_symmetry_space_group_name_H-M 'P 21 21 21'
_atom_sites_solution_hydrogens geom
_atom_sites_solution_primary direct
_atom_sites_solution_secondary difmap
_audit_creation_method SHELXL-97
_cell_angle_alpha 90.00
_cell_angle_beta 90.00
_cell_angle_gamma 90.00
_cell_formula_units_Z 4
_cell_length_a 5.1885(10)
_cell_length_b 14.530(3)
_cell_length_c 19.501(4)
_cell_measurement_reflns_used 9982
_cell_measurement_temperature 173(2)
_cell_measurement_theta_max 25.22
_cell_measurement_theta_min 2.52
_cell_volume 1470.2(5)
_computing_cell_refinement 'APEX2 (BRUKER, V2010.11-3, 2010)'
_computing_data_collection 'COSMO (BRUKER, V1.61, 2009)'
_computing_data_reduction 'SAINT (BRUKER, V7.68A, 2010)'
_computing_molecular_graphics 'SHELXTL (Sheldrick, Acta Cryst. A64 2008, 112-122)'
_computing_publication_material 'SHELXTL (Sheldrick, Acta Cryst. A64 2008, 112-122)'
_computing_structure_refinement 'SHELXL (Sheldrick, Acta Cryst. A64 2008, 112-122)'
_computing_structure_solution 'SHELXS (Sheldrick, Acta Cryst. A64 2008, 112-122)'
_diffrn_ambient_temperature 173(2)
_diffrn_detector_area_resol_mean 836.6
_diffrn_measured_fraction_theta_full 0.997
_diffrn_measured_fraction_theta_max 0.997
_diffrn_measurement_device_type 'Bruker APEX-II CCD'
_diffrn_measurement_method '\w,and/f 0.5 deg'
_diffrn_radiation_monochromator graphite
_diffrn_radiation_probe x-ray
_diffrn_radiation_type MoK\a
_diffrn_radiation_wavelength 0.71073
_diffrn_reflns_av_R_equivalents 0.0420
_diffrn_reflns_av_sigmaI/netI 0.0225
_diffrn_reflns_limit_h_max 6
_diffrn_reflns_limit_h_min -6
_diffrn_reflns_limit_k_max 17
_diffrn_reflns_limit_k_min -17
_diffrn_reflns_limit_l_max 23
_diffrn_reflns_limit_l_min -23
_diffrn_reflns_number 22271
_diffrn_reflns_theta_full 25.31
_diffrn_reflns_theta_max 25.31
_diffrn_reflns_theta_min 1.75
_diffrn_source 'fine-focus sealed tube'
_exptl_absorpt_coefficient_mu 0.252
_exptl_absorpt_correction_T_max 0.9574
_exptl_absorpt_correction_T_min 0.9046
_exptl_absorpt_correction_type multi-scan
_exptl_absorpt_process_details SADABS
_exptl_crystal_colour colourless
_exptl_crystal_density_diffrn 1.255
_exptl_crystal_density_method 'not measured'
_exptl_crystal_description needle
_exptl_crystal_F_000 592
_exptl_crystal_size_max 0.41
_exptl_crystal_size_mid 0.18
_exptl_crystal_size_min 0.17
_refine_diff_density_max 0.117
_refine_diff_density_min -0.158
_refine_diff_density_rms 0.030
_refine_ls_abs_structure_details 'Flack H D (1983), Acta Cryst. A39, 876-881'
_refine_ls_abs_structure_Flack 0.01(6)
_refine_ls_extinction_method none
_refine_ls_goodness_of_fit_ref 1.059
_refine_ls_hydrogen_treatment constr
_refine_ls_matrix_type full
_refine_ls_number_parameters 172
_refine_ls_number_reflns 2683
_refine_ls_number_restraints 0
_refine_ls_restrained_S_all 1.059
_refine_ls_R_factor_all 0.0309
_refine_ls_R_factor_gt 0.0273
_refine_ls_shift/su_max 0.001
_refine_ls_shift/su_mean 0.000
_refine_ls_structure_factor_coef Fsqd
_refine_ls_weighting_details 'calc w=1/[\s^2^(Fo^2^)+(0.0279P)^2^+0.2739P] where P=(Fo^2^+2Fc^2^)/3'
_refine_ls_weighting_scheme calc
_refine_ls_wR_factor_gt 0.0629
_refine_ls_wR_factor_ref 0.0648
_reflns_number_gt 2488
_reflns_number_total 2683
_reflns_threshold_expression >2sigma(I)
_cod_data_source_file c2sc21240d.txt
_cod_data_source_block ww13_0m
_cod_depositor_comments
;
The following automatic conversions were performed:

'_exptl_absorpt_correction_type' value 'Multi-scan' changed to
'multi-scan' according to
/usr/data/users/saulius/automatic-downloads/retrospective/RSC/lib/dictionaries/cif_core.dic
dictionary named 'cif_core.dic' version 2.4.2 from 2011-04-26.

Automatic conversion script
Id: cif_fix_values 2281 2013-09-26 08:29:07Z andrius 
;
_cod_original_cell_volume 1470.1(5)
_cod_original_sg_symbol_Hall 'P 2ac 2ab '
_cod_database_code 1514393
_contact_crystallographer_name 'Richard Staples'
_contact_crystallographer_email staples@chemistry.msu.com

loop_
_symmetry_equiv_pos_as_xyz
'x, y, z'
'x+1/2, -y+1/2, -z'
'-x, y+1/2, -z+1/2'
'-x+1/2, -y, z+1/2'

loop_
_atom_site_label
_atom_site_type_symbol
_atom_site_fract_x
_atom_site_fract_y
_atom_site_fract_z
_atom_site_U_iso_or_equiv
_atom_site_adp_type
_atom_site_occupancy
_atom_site_symmetry_multiplicity
_atom_site_calc_flag
_atom_site_refinement_flags
Cl1 Cl 0.25964(10) -0.06704(3) 0.11947(2) 0.04281(13) Uani 1 1 d .
O1 O -0.0696(2) -0.07346(9) 0.27124(6) 0.0444(3) Uani 1 1 d .
N1 N 0.1669(2) 0.06454(9) 0.26346(6) 0.0268(3) Uani 1 1 d .
C1 C 0.1054(3) -0.02498(11) 0.25122(8) 0.0313(4) Uani 1 1 d .
C2 C 0.3406(3) -0.03843(11) 0.20559(8) 0.0309(4) Uani 1 1 d .
H2 H 0.4672 -0.0826 0.2259 0.037 Uiso 1 1 calc R
C3 C 0.4090(3) 0.06366(10) 0.22250(7) 0.0244(3) Uani 1 1 d .
H3 H 0.5629 0.0667 0.2533 0.029 Uiso 1 1 calc R
C4 C 0.0860(3) 0.12180(11) 0.32133(8) 0.0306(4) Uani 1 1 d .
H4A H -0.0775 0.0976 0.3403 0.037 Uiso 1 1 calc R
H4B H 0.0546 0.1854 0.3052 0.037 Uiso 1 1 calc R
C5 C 0.2889(3) 0.12307(10) 0.37704(7) 0.0279(3) Uani 1 1 d .
C6 C 0.3457(4) 0.04183(12) 0.41182(8) 0.0385(4) Uani 1 1 d .
H6 H 0.2530 -0.0128 0.4015 0.046 Uiso 1 1 calc R
C7 C 0.5365(4) 0.04034(12) 0.46139(9) 0.0427(5) Uani 1 1 d .
H7 H 0.5744 -0.0155 0.4847 0.051 Uiso 1 1 calc R
C8 C 0.6723(4) 0.11913(13) 0.47739(8) 0.0397(4) Uani 1 1 d .
H8 H 0.8035 0.1177 0.5114 0.048 Uiso 1 1 calc R
C9 C 0.6156(4) 0.20005(12) 0.44356(9) 0.0381(4) Uani 1 1 d .
H9 H 0.7069 0.2548 0.4545 0.046 Uiso 1 1 calc R
C10 C 0.4248(4) 0.20166(11) 0.39335(8) 0.0327(4) Uani 1 1 d .
H10 H 0.3878 0.2576 0.3701 0.039 Uiso 1 1 calc R
C11 C 0.4343(3) 0.13237(10) 0.16428(7) 0.0247(3) Uani 1 1 d .
H11 H 0.2943 0.1201 0.1302 0.030 Uiso 1 1 calc R
C12 C 0.6951(3) 0.11773(10) 0.12878(8) 0.0292(4) Uani 1 1 d .
H12A H 0.8351 0.1258 0.1627 0.035 Uiso 1 1 calc R
H12B H 0.7043 0.0539 0.1112 0.035 Uiso 1 1 calc R
C13 C 0.7363(4) 0.18457(10) 0.06953(7) 0.0310(4) Uani 1 1 d .
H13A H 0.6087 0.1718 0.0330 0.037 Uiso 1 1 calc R
H13B H 0.9106 0.1753 0.0500 0.037 Uiso 1 1 calc R
C14 C 0.7082(3) 0.28412(11) 0.09336(8) 0.0323(4) Uani 1 1 d .
H14A H 0.8493 0.2992 0.1257 0.039 Uiso 1 1 calc R
H14B H 0.7228 0.3258 0.0534 0.039 Uiso 1 1 calc R
C15 C 0.4507(3) 0.29934(11) 0.12838(9) 0.0328(4) Uani 1 1 d .
H15A H 0.3103 0.2910 0.0946 0.039 Uiso 1 1 calc R
H15B H 0.4420 0.3633 0.1457 0.039 Uiso 1 1 calc R
C16 C 0.4115(3) 0.23224(10) 0.18821(8) 0.0298(4) Uani 1 1 d .
H16A H 0.5422 0.2444 0.2241 0.036 Uiso 1 1 calc R
H16B H 0.2390 0.2422 0.2086 0.036 Uiso 1 1 calc R

loop_
_atom_site_aniso_label
_atom_site_aniso_U_11
_atom_site_aniso_U_22
_atom_site_aniso_U_33
_atom_site_aniso_U_23
_atom_site_aniso_U_13
_atom_site_aniso_U_12
Cl1 0.0582(3) 0.0376(2) 0.0326(2) -0.01158(18) -0.0028(2) 0.0004(2)
O1 0.0423(7) 0.0439(7) 0.0469(7) 0.0074(6) 0.0026(6) -0.0110(7)
N1 0.0291(7) 0.0310(7) 0.0203(6) 0.0001(6) 0.0007(5) -0.0007(6)
C1 0.0341(9) 0.0320(9) 0.0278(8) 0.0053(7) -0.0060(8) -0.0013(7)
C2 0.0366(9) 0.0288(8) 0.0275(8) 0.0020(6) -0.0038(7) 0.0035(7)
C3 0.0234(7) 0.0285(8) 0.0215(7) 0.0000(6) -0.0007(6) 0.0019(7)
C4 0.0321(9) 0.0373(9) 0.0223(8) -0.0012(7) 0.0036(7) 0.0052(8)
C5 0.0341(9) 0.0323(8) 0.0174(7) -0.0013(6) 0.0052(7) 0.0046(7)
C6 0.0557(12) 0.0305(9) 0.0294(8) 0.0015(7) -0.0041(8) -0.0031(8)
C7 0.0627(13) 0.0365(10) 0.0289(9) 0.0057(7) -0.0095(9) 0.0068(9)
C8 0.0476(11) 0.0488(11) 0.0227(8) -0.0027(7) -0.0047(8) 0.0058(9)
C9 0.0470(11) 0.0376(9) 0.0298(9) -0.0044(8) -0.0008(8) -0.0045(9)
C10 0.0451(10) 0.0303(8) 0.0227(8) 0.0012(7) 0.0015(7) 0.0031(8)
C11 0.0245(8) 0.0290(8) 0.0206(7) -0.0007(6) -0.0003(6) 0.0013(7)
C12 0.0291(9) 0.0325(8) 0.0259(8) 0.0008(6) 0.0031(7) 0.0046(7)
C13 0.0289(8) 0.0400(9) 0.0242(7) 0.0000(6) 0.0046(7) 0.0037(8)
C14 0.0319(9) 0.0369(9) 0.0281(8) 0.0042(7) 0.0030(7) -0.0029(8)
C15 0.0359(9) 0.0302(8) 0.0323(9) 0.0034(7) 0.0055(8) 0.0037(7)
C16 0.0339(9) 0.0294(8) 0.0262(8) 0.0009(6) 0.0081(7) 0.0023(7)

loop_
_atom_type_symbol
_atom_type_description
_atom_type_scat_dispersion_real
_atom_type_scat_dispersion_imag
_atom_type_scat_source
C C 0.0033 0.0016 'International Tables Vol C Tables 4.2.6.8 and 6.1.1.4'
H H 0.0000 0.0000 'International Tables Vol C Tables 4.2.6.8 and 6.1.1.4'
N N 0.0061 0.0033 'International Tables Vol C Tables 4.2.6.8 and 6.1.1.4'
O O 0.0106 0.0060 'International Tables Vol C Tables 4.2.6.8 and 6.1.1.4'
Cl Cl 0.1484 0.1585 'International Tables Vol C Tables 4.2.6.8 and 6.1.1.4'

loop_
_geom_angle_atom_site_label_1
_geom_angle_atom_site_label_2
_geom_angle_atom_site_label_3
_geom_angle
C1 N1 C4 127.71(13)
C1 N1 C3 95.48(12)
C4 N1 C3 131.33(13)
O1 C1 N1 132.38(16)
O1 C1 C2 135.48(16)
N1 C1 C2 92.13(13)
C1 C2 C3 86.38(12)
C1 C2 Cl1 113.07(11)
C3 C2 Cl1 118.36(11)
C1 C2 H2 112.2
C3 C2 H2 112.2
Cl1 C2 H2 112.2
N1 C3 C11 117.95(12)
N1 C3 C2 85.97(11)
C11 C3 C2 119.14(12)
N1 C3 H3 110.5
C11 C3 H3 110.5
C2 C3 H3 110.5
N1 C4 C5 111.18(13)
N1 C4 H4A 109.4
C5 C4 H4A 109.4
N1 C4 H4B 109.4
C5 C4 H4B 109.4
H4A C4 H4B 108.0
C10 C5 C6 118.78(15)
C10 C5 C4 122.09(14)
C6 C5 C4 119.11(14)
C7 C6 C5 120.30(16)
C7 C6 H6 119.8
C5 C6 H6 119.8
C8 C7 C6 120.68(16)
C8 C7 H7 119.7
C6 C7 H7 119.7
C9 C8 C7 119.32(16)
C9 C8 H8 120.3
C7 C8 H8 120.3
C8 C9 C10 120.15(16)
C8 C9 H9 119.9
C10 C9 H9 119.9
C5 C10 C9 120.77(15)
C5 C10 H10 119.6
C9 C10 H10 119.6
C3 C11 C16 112.91(12)
C3 C11 C12 108.82(12)
C16 C11 C12 109.73(13)
C3 C11 H11 108.4
C16 C11 H11 108.4
C12 C11 H11 108.4
C13 C12 C11 112.17(13)
C13 C12 H12A 109.2
C11 C12 H12A 109.2
C13 C12 H12B 109.2
C11 C12 H12B 109.2
H12A C12 H12B 107.9
C12 C13 C14 111.07(12)
C12 C13 H13A 109.4
C14 C13 H13A 109.4
C12 C13 H13B 109.4
C14 C13 H13B 109.4
H13A C13 H13B 108.0
C15 C14 C13 111.06(14)
C15 C14 H14A 109.4
C13 C14 H14A 109.4
C15 C14 H14B 109.4
C13 C14 H14B 109.4
H14A C14 H14B 108.0
C14 C15 C16 111.51(14)
C14 C15 H15A 109.3
C16 C15 H15A 109.3
C14 C15 H15B 109.3
C16 C15 H15B 109.3
H15A C15 H15B 108.0
C11 C16 C15 111.14(13)
C11 C16 H16A 109.4
C15 C16 H16A 109.4
C11 C16 H16B 109.4
C15 C16 H16B 109.4
H16A C16 H16B 108.0

loop_
_geom_bond_atom_site_label_1
_geom_bond_atom_site_label_2
_geom_bond_distance
Cl1 C2 1.7804(16)
O1 C1 1.2135(19)
N1 C1 1.360(2)
N1 C4 1.4635(19)
N1 C3 1.4889(18)
C1 C2 1.523(2)
C2 C3 1.560(2)
C2 H2 1.0000
C3 C11 1.517(2)
C3 H3 1.0000
C4 C5 1.513(2)
C4 H4A 0.9900
C4 H4B 0.9900
C5 C10 1.379(2)
C5 C6 1.393(2)
C6 C7 1.384(2)
C6 H6 0.9500
C7 C8 1.380(3)
C7 H7 0.9500
C8 C9 1.380(2)
C8 H8 0.9500
C9 C10 1.393(3)
C9 H9 0.9500
C10 H10 0.9500
C11 C16 1.529(2)
C11 C12 1.535(2)
C11 H11 1.0000
C12 C13 1.524(2)
C12 H12A 0.9900
C12 H12B 0.9900
C13 C14 1.526(2)
C13 H13A 0.9900
C13 H13B 0.9900
C14 C15 1.517(2)
C14 H14A 0.9900
C14 H14B 0.9900
C15 C16 1.534(2)
C15 H15A 0.9900
C15 H15B 0.9900
C16 H16A 0.9900
C16 H16B 0.9900

loop_
_geom_torsion_atom_site_label_1
_geom_torsion_atom_site_label_2
_geom_torsion_atom_site_label_3
_geom_torsion_atom_site_label_4
_geom_torsion
C4 N1 C1 O1 21.3(3)
C3 N1 C1 O1 177.15(18)
C4 N1 C1 C2 -157.48(14)
C3 N1 C1 C2 -1.59(12)
O1 C1 C2 C3 -177.16(19)
N1 C1 C2 C3 1.51(11)
O1 C1 C2 Cl1 63.5(2)
N1 C1 C2 Cl1 -117.85(11)
C1 N1 C3 C11 122.57(14)
C4 N1 C3 C11 -82.92(18)
C1 N1 C3 C2 1.56(11)
C4 N1 C3 C2 156.07(15)
C1 C2 C3 N1 -1.39(10)
Cl1 C2 C3 N1 112.95(12)
C1 C2 C3 C11 -121.30(14)
Cl1 C2 C3 C11 -6.96(19)
C1 N1 C4 C5 96.21(18)
C3 N1 C4 C5 -51.0(2)
N1 C4 C5 C10 113.12(16)
N1 C4 C5 C6 -65.13(19)
C10 C5 C6 C7 -0.5(2)
C4 C5 C6 C7 177.81(16)
C5 C6 C7 C8 0.3(3)
C6 C7 C8 C9 0.2(3)
C7 C8 C9 C10 -0.6(3)
C6 C5 C10 C9 0.1(2)
C4 C5 C10 C9 -178.16(15)
C8 C9 C10 C5 0.5(3)
N1 C3 C11 C16 58.94(18)
C2 C3 C11 C16 160.75(13)
N1 C3 C11 C12 -178.97(12)
C2 C3 C11 C12 -77.16(16)
C3 C11 C12 C13 -179.82(12)
C16 C11 C12 C13 -55.82(16)
C11 C12 C13 C14 55.58(18)
C12 C13 C14 C15 -54.87(18)
C13 C14 C15 C16 55.66(18)
C3 C11 C16 C15 177.35(14)
C12 C11 C16 C15 55.77(17)
C14 C15 C16 C11 -56.70(18)
